data_7244811
loop_
_publ_author_name
'Hatcher, Lauren E.'
'Coulson, Ben A.'

_publ_section_title
;
 Exploring the influence of polymorphism and chromophore co-ligands on
 linkage isomer photoswitching in [Pd(bpy4dca)(NO2)2]
;
_journal_name_full CrystEngComm
_journal_paper_doi 10.1039/D2CE00213B
_journal_year 2022
_chemical_formula_moiety 'C14 H12 N4 O8 Pd'
_chemical_formula_sum 'C14 H12 N4 O8 Pd'
_chemical_formula_weight 470.68
_chemical_name_systematic
;
Dinitro-(dimethyl 2,2'-bipyridine-4,4'-dicarboxylate)palladium(II)
;
_chemical_properties_physical Light-sensitive,Photo-sensitive
_space_group_crystal_system monoclinic
_space_group_IT_number 14
_space_group_name_Hall '-P 2yn'
_space_group_name_H-M_alt 'P 1 21/n 1'
_atom_sites_solution_hydrogens geom
_audit_creation_method SHELXL-2018/3
_audit_update_record
;
2022-02-14 deposited with the CCDC.	2022-03-25 downloaded from the CCDC.
;
_cell_angle_alpha 90
_cell_angle_beta 93.876(3)
_cell_angle_gamma 90
_cell_formula_units_Z 4
_cell_length_a 8.5132(3)
_cell_length_b 7.8036(3)
_cell_length_c 24.9137(7)
_cell_measurement_reflns_used 2540
_cell_measurement_temperature 150(2)
_cell_measurement_theta_max 27.1230
_cell_measurement_theta_min 3.6080
_cell_volume 1651.32(10)
_computing_cell_refinement 'CrysAlisPro 1.171.40.67a (Rigaku OD, 2019)'
_computing_data_collection 'CrysAlisPro 1.171.40.67a (Rigaku OD, 2019)'
_computing_data_reduction 'CrysAlisPro 1.171.40.67a (Rigaku OD, 2019)'
_computing_structure_refinement 'SHELXL-2018/3 (Sheldrick, 2018)'
_computing_structure_solution 'SHELXT 2018/2 (Sheldrick, 2018)'
_diffrn_ambient_temperature 150(2)
_diffrn_measured_fraction_theta_full 0.998
_diffrn_measured_fraction_theta_max 0.998
_diffrn_measurement_device_type 'Xcalibur, Atlas, Gemini ultra'
_diffrn_measurement_method '\w scans'
_diffrn_radiation_type MoK\a
_diffrn_radiation_wavelength 0.71073
_diffrn_reflns_av_R_equivalents 0.0432
_diffrn_reflns_av_unetI/netI 0.0729
_diffrn_reflns_Laue_measured_fraction_full 0.998
_diffrn_reflns_Laue_measured_fraction_max 0.998
_diffrn_reflns_limit_h_max 10
_diffrn_reflns_limit_h_min -7
_diffrn_reflns_limit_k_max 9
_diffrn_reflns_limit_k_min -9
_diffrn_reflns_limit_l_max 30
_diffrn_reflns_limit_l_min -31
_diffrn_reflns_number 6853
_diffrn_reflns_point_group_measured_fraction_full 0.998
_diffrn_reflns_point_group_measured_fraction_max 0.998
_diffrn_reflns_theta_full 25.242
_diffrn_reflns_theta_max 26.372
_diffrn_reflns_theta_min 3.278
_diffrn_source 'fine-focus sealed X-ray tube'
_diffrn_source_type 'Enhance (Mo) X-ray Source'
_exptl_absorpt_coefficient_mu 1.179
_exptl_absorpt_correction_T_max 1.00000
_exptl_absorpt_correction_T_min 0.91695
_exptl_absorpt_correction_type multi-scan
_exptl_absorpt_process_details
;
CrysAlisPro 1.171.40.67a (Rigaku Oxford Diffraction, 2019)
Empirical absorption correction using spherical harmonics,
 implemented in SCALE3 ABSPACK scaling algorithm.
;
_exptl_crystal_colour yellow
_exptl_crystal_density_diffrn 1.893
_exptl_crystal_description block
_exptl_crystal_F_000 936
_exptl_crystal_recrystallization_method 'Re-crystallisation from solvent: Acetonitrile/water'
_exptl_crystal_size_max 0.300
_exptl_crystal_size_mid 0.200
_exptl_crystal_size_min 0.100
_refine_diff_density_max 0.880
_refine_diff_density_min -1.010
_refine_diff_density_rms 0.112
_refine_ls_extinction_method none
_refine_ls_goodness_of_fit_ref 1.036
_refine_ls_hydrogen_treatment constr
_refine_ls_matrix_type full
_refine_ls_number_parameters 266
_refine_ls_number_reflns 3380
_refine_ls_number_restraints 258
_refine_ls_restrained_S_all 1.023
_refine_ls_R_factor_all 0.0781
_refine_ls_R_factor_gt 0.0498
_refine_ls_shift/su_max 0.001
_refine_ls_shift/su_mean 0.000
_refine_ls_structure_factor_coef Fsqd
_refine_ls_weighting_details 'w=1/[\s^2^(Fo^2^)+(0.0222P)^2^+2.6296P] where P=(Fo^2^+2Fc^2^)/3'
_refine_ls_weighting_scheme calc
_refine_ls_wR_factor_gt 0.0849
_refine_ls_wR_factor_ref 0.0968
_reflns_Friedel_coverage 0.000
_reflns_number_gt 2470
_reflns_number_total 3380
_reflns_threshold_expression 'I > 2\s(I)'
_cod_data_source_file d2ce00213b3.cif
_cod_data_source_block Poly2_2h-470nm_150K
_cod_original_sg_symbol_H-M 'P 21/n'
_cod_database_code 7244811
_shelx_shelxl_version_number 2018/3
_shelx_space_group_comment
;
The symmetry employed for this shelxl refinement is uniquely defined
by the following loop, which should always be used as a source of
symmetry information in preference to the above space-group names.
They are only intended as comments.
;
_shelx_estimated_absorpt_t_min 0.719
_shelx_estimated_absorpt_t_max 0.891

loop_
_space_group_symop_operation_xyz
'x, y, z'
'-x+1/2, y+1/2, -z+1/2'
'-x, -y, -z'
'x-1/2, -y-1/2, z-1/2'

loop_
_atom_site_label
_atom_site_type_symbol
_atom_site_fract_x
_atom_site_fract_y
_atom_site_fract_z
_atom_site_U_iso_or_equiv
_atom_site_adp_type
_atom_site_occupancy
_atom_site_site_symmetry_order
_atom_site_calc_flag
_atom_site_refinement_flags_posn
_atom_site_refinement_flags_adp
_atom_site_refinement_flags_occupancy
_atom_site_disorder_assembly
_atom_site_disorder_group
Pd1 Pd 0.30564(5) 0.54755(5) 0.50582(2) 0.03493(15) Uani 1 1 d . . . . .
O5 O 0.6424(5) 0.9738(4) 0.73303(14) 0.0472(10) Uani 1 1 d . . . . .
O6 O 0.5782(4) 0.7193(4) 0.76697(12) 0.0343(8) Uani 1 1 d . . . . .
O7 O 0.2317(4) -0.0076(4) 0.72282(12) 0.0318(8) Uani 1 1 d . . . . .
O8 O 0.0563(4) -0.1175(4) 0.66116(12) 0.0377(9) Uani 1 1 d . . . . .
N3 N 0.3932(4) 0.6539(5) 0.57548(14) 0.0274(8) Uani 1 1 d . . . . .
N4 N 0.2611(5) 0.3563(5) 0.55712(14) 0.0308(9) Uani 1 1 d . . . . .
C1 C 0.4666(6) 0.8058(6) 0.58060(19) 0.0333(11) Uani 1 1 d . . . . .
H1 H 0.476210 0.873910 0.549383 0.040 Uiso 1 1 calc R U . . .
C2 C 0.5288(6) 0.8669(6) 0.62960(19) 0.0317(10) Uani 1 1 d . . . . .
H2 H 0.579759 0.975155 0.632137 0.038 Uiso 1 1 calc R U . . .
C3 C 0.5151(5) 0.7668(6) 0.67485(18) 0.0274(9) Uani 1 1 d . . . . .
C4 C 0.4407(5) 0.6092(6) 0.66994(17) 0.0246(9) Uani 1 1 d . . . . .
H4 H 0.430899 0.538829 0.700649 0.029 Uiso 1 1 calc R U . . .
C5 C 0.3810(5) 0.5556(6) 0.61967(17) 0.0238(9) Uani 1 1 d . . . . .
C6 C 0.3027(5) 0.3885(6) 0.60971(17) 0.0247(9) Uani 1 1 d . . . . .
C7 C 0.2744(5) 0.2721(6) 0.64928(17) 0.0250(9) Uani 1 1 d . . . . .
H7 H 0.306021 0.296075 0.685807 0.030 Uiso 1 1 calc R U . . .
C8 C 0.1991(5) 0.1193(6) 0.63534(17) 0.0267(10) Uani 1 1 d . . . . .
C9 C 0.1559(6) 0.0877(6) 0.58175(18) 0.0338(11) Uani 1 1 d . . . . .
H9 H 0.103263 -0.015694 0.571386 0.041 Uiso 1 1 calc R U . . .
C10 C 0.1897(6) 0.2072(6) 0.54350(19) 0.0364(12) Uani 1 1 d . . . . .
H10 H 0.162007 0.183788 0.506652 0.044 Uiso 1 1 calc R U . . .
C11 C 0.5854(5) 0.8332(6) 0.72774(19) 0.0302(10) Uani 1 1 d . . . . .
C12 C 0.6561(6) 0.7673(7) 0.81845(19) 0.0419(13) Uani 1 1 d . . . . .
H12A H 0.765469 0.799143 0.813414 0.063 Uiso 1 1 calc R U . . .
H12B H 0.654242 0.670112 0.843321 0.063 Uiso 1 1 calc R U . . .
H12C H 0.601116 0.864871 0.833338 0.063 Uiso 1 1 calc R U . . .
C13 C 0.1659(6) -0.0067(5) 0.67822(18) 0.0262(9) Uani 1 1 d . . . . .
C14 C 0.0090(7) -0.2438(6) 0.6998(2) 0.0421(13) Uani 1 1 d . . . . .
H14A H -0.066713 -0.323473 0.682021 0.063 Uiso 1 1 calc R U . . .
H14B H -0.039862 -0.185660 0.729321 0.063 Uiso 1 1 calc R U . . .
H14C H 0.101797 -0.307468 0.714208 0.063 Uiso 1 1 calc R U . . .
N1 N 0.3199(16) 0.7573(18) 0.4600(5) 0.0482(16) Uani 0.353(6) 1 d D . P A 1
O1 O 0.3941(13) 0.7433(14) 0.4205(4) 0.0490(14) Uani 0.353(6) 1 d D . P A 1
O2 O 0.2492(18) 0.8873(16) 0.4687(6) 0.0537(16) Uani 0.353(6) 1 d D . P A 1
N1A N 0.2975(9) 0.8712(10) 0.4508(3) 0.0482(16) Uani 0.647(6) 1 d D . P A 2
O1A O 0.3818(8) 0.7368(9) 0.4569(3) 0.0490(14) Uani 0.647(6) 1 d D . P A 2
O2A O 0.1740(8) 0.8662(8) 0.4762(3) 0.0537(16) Uani 0.647(6) 1 d D . P A 2
N2 N 0.1787(14) 0.4529(15) 0.4408(4) 0.0480(15) Uani 0.379(5) 1 d D . P A 3
O3 O 0.2524(11) 0.4377(15) 0.4009(4) 0.0592(16) Uani 0.379(5) 1 d D . P A 3
O4 O 0.0404(12) 0.4228(16) 0.4394(6) 0.0627(18) Uani 0.379(5) 1 d D . P A 3
N2A N 0.1293(9) 0.4073(10) 0.4144(3) 0.0480(15) Uani 0.621(5) 1 d D . P A 4
O3A O 0.2608(7) 0.3949(10) 0.4403(2) 0.0592(16) Uani 0.621(5) 1 d D . P A 4
O4A O 0.0439(8) 0.5236(10) 0.4291(3) 0.0627(18) Uani 0.621(5) 1 d D . P A 4

loop_
_atom_site_aniso_label
_atom_site_aniso_U_11
_atom_site_aniso_U_22
_atom_site_aniso_U_33
_atom_site_aniso_U_23
_atom_site_aniso_U_13
_atom_site_aniso_U_12
Pd1 0.0494(3) 0.0333(2) 0.0217(2) 0.00388(17) 0.00008(17) -0.0039(2)
O5 0.060(3) 0.0412(18) 0.041(2) -0.0119(16) 0.0111(18) -0.0221(17)
O6 0.037(2) 0.0343(18) 0.0315(15) -0.0070(13) -0.0019(14) -0.0053(15)
O7 0.036(2) 0.0335(19) 0.0258(14) 0.0005(14) 0.0019(13) -0.0039(15)
O8 0.051(2) 0.0291(17) 0.0318(18) 0.0044(14) -0.0061(15) -0.0125(15)
N3 0.029(2) 0.0286(17) 0.0245(16) 0.0010(13) 0.0034(15) 0.0018(15)
N4 0.039(2) 0.0305(18) 0.0222(15) 0.0000(14) 0.0005(15) -0.0001(16)
C1 0.036(3) 0.030(2) 0.035(2) 0.0044(18) 0.0063(19) -0.0012(18)
C2 0.031(3) 0.026(2) 0.0389(19) 0.0005(15) 0.0069(17) -0.003(2)
C3 0.025(2) 0.0262(18) 0.0312(17) -0.0040(14) 0.0064(16) 0.0020(16)
C4 0.026(2) 0.0252(18) 0.0232(18) 0.0018(16) 0.0043(16) 0.0020(16)
C5 0.022(2) 0.0249(18) 0.0244(16) 0.0006(13) 0.0030(15) 0.0046(16)
C6 0.026(2) 0.0268(17) 0.0219(16) -0.0013(13) 0.0033(15) 0.0027(16)
C7 0.025(2) 0.0272(18) 0.023(2) -0.0009(14) 0.0011(17) 0.0005(16)
C8 0.028(2) 0.0252(18) 0.0269(17) -0.0005(14) -0.0009(16) 0.0002(16)
C9 0.041(3) 0.030(2) 0.0286(18) -0.0017(16) -0.0052(18) -0.006(2)
C10 0.049(3) 0.035(2) 0.024(2) -0.0026(16) -0.004(2) -0.005(2)
C11 0.024(2) 0.0339(18) 0.0337(18) -0.0077(14) 0.0078(17) -0.0032(16)
C12 0.045(3) 0.047(3) 0.033(2) -0.010(2) -0.005(2) -0.006(3)
C13 0.032(2) 0.0207(19) 0.0261(16) -0.0037(15) 0.0034(14) 0.0022(15)
C14 0.056(4) 0.031(3) 0.039(3) 0.007(2) -0.003(2) -0.015(2)
N1 0.059(4) 0.044(3) 0.042(3) 0.011(2) 0.009(3) 0.003(3)
O1 0.058(4) 0.054(3) 0.035(3) 0.015(2) 0.004(3) 0.009(2)
O2 0.060(4) 0.039(3) 0.064(3) 0.007(2) 0.017(3) -0.001(3)
N1A 0.059(4) 0.044(3) 0.042(3) 0.011(2) 0.009(3) 0.003(3)
O1A 0.058(4) 0.054(3) 0.035(3) 0.015(2) 0.004(3) 0.009(2)
O2A 0.060(4) 0.039(3) 0.064(3) 0.007(2) 0.017(3) -0.001(3)
N2 0.050(3) 0.063(4) 0.030(2) 0.000(3) 0.001(2) 0.001(3)
O3 0.054(3) 0.094(4) 0.030(2) -0.002(3) 0.001(2) 0.007(3)
O4 0.049(3) 0.072(4) 0.066(4) -0.018(4) -0.001(2) 0.002(3)
N2A 0.050(3) 0.063(4) 0.030(2) 0.000(3) 0.001(2) 0.001(3)
O3A 0.054(3) 0.094(4) 0.030(2) -0.002(3) 0.001(2) 0.007(3)
O4A 0.049(3) 0.072(4) 0.066(4) -0.018(4) -0.001(2) 0.002(3)

loop_
_atom_type_symbol
_atom_type_description
_atom_type_scat_dispersion_real
_atom_type_scat_dispersion_imag
_atom_type_scat_source
C C 0.0033 0.0016 'International Tables Vol C Tables 4.2.6.8 and 6.1.1.4'
H H 0.0000 0.0000 'International Tables Vol C Tables 4.2.6.8 and 6.1.1.4'
N N 0.0061 0.0033 'International Tables Vol C Tables 4.2.6.8 and 6.1.1.4'
O O 0.0106 0.0060 'International Tables Vol C Tables 4.2.6.8 and 6.1.1.4'
Pd Pd -0.9988 1.0072 'International Tables Vol C Tables 4.2.6.8 and 6.1.1.4'

loop_
_geom_angle_atom_site_label_1
_geom_angle_atom_site_label_2
_geom_angle_atom_site_label_3
_geom_angle
_geom_angle_site_symmetry_1
_geom_angle_site_symmetry_3
_geom_angle_publ_flag
N1 Pd1 N4 170.5(4) . . ?
N1 Pd1 N3 96.9(4) . . ?
N4 Pd1 N3 80.44(15) . . ?
N4 Pd1 N2 97.1(3) . . ?
N3 Pd1 N2 169.4(3) . . ?
N4 Pd1 O3A 92.4(2) . . ?
N3 Pd1 O3A 165.3(2) . . ?
N4 Pd1 O1A 172.4(2) . . ?
N3 Pd1 O1A 95.9(2) . . ?
C11 O6 C12 115.9(4) . . ?
C13 O8 C14 116.9(3) . . ?
C1 N3 C5 119.0(4) . . ?
C1 N3 Pd1 125.9(3) . . ?
C5 N3 Pd1 115.0(3) . . ?
C10 N4 C6 119.2(4) . . ?
C10 N4 Pd1 125.5(3) . . ?
C6 N4 Pd1 115.2(3) . . ?
N3 C1 C2 122.4(4) . . ?
N3 C1 H1 118.8 . . ?
C2 C1 H1 118.8 . . ?
C1 C2 C3 118.5(4) . . ?
C1 C2 H2 120.8 . . ?
C3 C2 H2 120.8 . . ?
C2 C3 C4 119.5(4) . . ?
C2 C3 C11 118.0(4) . . ?
C4 C3 C11 122.4(4) . . ?
C5 C4 C3 119.1(4) . . ?
C5 C4 H4 120.5 . . ?
C3 C4 H4 120.5 . . ?
N3 C5 C4 121.4(4) . . ?
N3 C5 C6 115.0(4) . . ?
C4 C5 C6 123.6(4) . . ?
N4 C6 C7 121.5(4) . . ?
N4 C6 C5 114.3(4) . . ?
C7 C6 C5 124.2(4) . . ?
C6 C7 C8 119.3(4) . . ?
C6 C7 H7 120.4 . . ?
C8 C7 H7 120.4 . . ?
C9 C8 C7 118.9(4) . . ?
C9 C8 C13 121.5(4) . . ?
C7 C8 C13 119.6(4) . . ?
C10 C9 C8 119.5(4) . . ?
C10 C9 H9 120.2 . . ?
C8 C9 H9 120.2 . . ?
N4 C10 C9 121.5(4) . . ?
N4 C10 H10 119.2 . . ?
C9 C10 H10 119.2 . . ?
O5 C11 O6 124.7(4) . . ?
O5 C11 C3 123.0(5) . . ?
O6 C11 C3 112.3(4) . . ?
O6 C12 H12A 109.5 . . ?
O6 C12 H12B 109.5 . . ?
H12A C12 H12B 109.5 . . ?
O6 C12 H12C 109.5 . . ?
H12A C12 H12C 109.5 . . ?
H12B C12 H12C 109.5 . . ?
O7 C13 O8 124.4(4) . . ?
O7 C13 C8 124.2(4) . . ?
O8 C13 C8 111.4(4) . . ?
O8 C14 H14A 109.5 . . ?
O8 C14 H14B 109.5 . . ?
H14A C14 H14B 109.5 . . ?
O8 C14 H14C 109.5 . . ?
H14A C14 H14C 109.5 . . ?
H14B C14 H14C 109.5 . . ?
O2 N1 O1 121.1(12) . . ?
O2 N1 Pd1 122.3(10) . . ?
O1 N1 Pd1 116.4(9) . . ?
O2A N1A O1A 113.3(7) . . ?
N1A O1A Pd1 117.8(5) . . ?
O4 N2 O3 121.1(11) . . ?
O4 N2 Pd1 124.4(9) . . ?
O3 N2 Pd1 114.4(9) . . ?
O4A N2A O3A 115.2(7) . . ?
N2A O3A Pd1 118.6(5) . . ?

loop_
_geom_bond_atom_site_label_1
_geom_bond_atom_site_label_2
_geom_bond_distance
_geom_bond_site_symmetry_2
_geom_bond_publ_flag
Pd1 N1 2.004(14) . ?
Pd1 N4 2.018(4) . ?
Pd1 N3 2.020(4) . ?
Pd1 N2 2.026(11) . ?
Pd1 O3A 2.035(6) . ?
Pd1 O1A 2.048(7) . ?
O5 C11 1.203(5) . ?
O6 C11 1.325(6) . ?
O6 C12 1.452(5) . ?
O7 C13 1.211(5) . ?
O8 C13 1.320(5) . ?
O8 C14 1.454(5) . ?
N3 C1 1.343(6) . ?
N3 C5 1.352(5) . ?
N4 C10 1.345(6) . ?
N4 C6 1.357(5) . ?
C1 C2 1.382(6) . ?
C1 H1 0.9500 . ?
C2 C3 1.383(6) . ?
C2 H2 0.9500 . ?
C3 C4 1.385(6) . ?
C3 C11 1.502(6) . ?
C4 C5 1.384(6) . ?
C4 H4 0.9500 . ?
C5 C6 1.478(6) . ?
C6 C7 1.374(6) . ?
C7 C8 1.387(6) . ?
C7 H7 0.9500 . ?
C8 C9 1.383(6) . ?
C8 C13 1.493(6) . ?
C9 C10 1.378(7) . ?
C9 H9 0.9500 . ?
C10 H10 0.9500 . ?
C12 H12A 0.9800 . ?
C12 H12B 0.9800 . ?
C12 H12C 0.9800 . ?
C14 H14A 0.9800 . ?
C14 H14B 0.9800 . ?
C14 H14C 0.9800 . ?
N1 O2 1.206(9) . ?
N1 O1 1.210(9) . ?
N1A O2A 1.264(7) . ?
N1A O1A 1.275(7) . ?
N2 O4 1.199(9) . ?
N2 O3 1.215(8) . ?
N2A O4A 1.233(7) . ?
N2A O3A 1.258(7) . ?

loop_
_geom_hbond_atom_site_label_D
_geom_hbond_atom_site_label_H
_geom_hbond_atom_site_label_A
_geom_hbond_distance_DH
_geom_hbond_distance_HA
_geom_hbond_distance_DA
_geom_hbond_angle_DHA
_geom_hbond_site_symmetry_A
_geom_hbond_publ_flag
C1 H1 N1^a 0.95 2.68 3.197(14) 115.2 . yes
C1 H1 O1A^b 0.95 2.62 3.164(8) 117.0 . yes
C2 H2 O1^a 0.95 2.58 3.370(12) 141.2 3_676 yes
C2 H2 N1A^b 0.95 2.66 3.282(9) 123.4 3_676 yes
C4 H4 O7 0.95 2.46 3.264(6) 142.6 2_556 yes
C9 H9 O2A^b 0.95 2.65 3.159(8) 114.0 1_545 yes
C10 H10 O2^a 0.95 2.63 3.176(13) 117.4 1_545 yes
C10 H10 O2A^b 0.95 2.60 3.143(8) 117.0 1_545 yes
C10 H10 N2^c 0.95 2.67 3.194(12) 115.0 . yes
C10 H10 O4^c 0.95 2.67 3.276(15) 122.2 . yes
C10 H10 O3A^d 0.95 2.52 3.054(8) 115.9 . yes
C12 H12C O3^c 0.98 2.56 3.157(12) 119.0 4_676 yes
C12 H12C O4A^d 0.98 2.62 3.396(10) 136.6 4_676 yes
C14 H14A O3^c 0.98 2.67 3.576(11) 154.1 3_556 yes
C14 H14A N2A^d 0.98 2.51 3.265(9) 133.5 3_556 yes
C14 H14C O7 0.98 2.57 3.499(6) 158.2 2_546 yes

loop_
_geom_torsion_atom_site_label_1
_geom_torsion_atom_site_label_2
_geom_torsion_atom_site_label_3
_geom_torsion_atom_site_label_4
_geom_torsion
_geom_torsion_site_symmetry_1
_geom_torsion_site_symmetry_2
_geom_torsion_site_symmetry_3
_geom_torsion_site_symmetry_4
_geom_torsion_publ_flag
C5 N3 C1 C2 -0.8(7) . . . . ?
Pd1 N3 C1 C2 -177.4(4) . . . . ?
N3 C1 C2 C3 0.3(7) . . . . ?
C1 C2 C3 C4 0.3(7) . . . . ?
C1 C2 C3 C11 179.0(4) . . . . ?
C2 C3 C4 C5 -0.3(7) . . . . ?
C11 C3 C4 C5 -179.0(4) . . . . ?
C1 N3 C5 C4 0.8(7) . . . . ?
Pd1 N3 C5 C4 177.7(3) . . . . ?
C1 N3 C5 C6 -178.2(4) . . . . ?
Pd1 N3 C5 C6 -1.2(5) . . . . ?
C3 C4 C5 N3 -0.2(7) . . . . ?
C3 C4 C5 C6 178.6(4) . . . . ?
C10 N4 C6 C7 0.3(7) . . . . ?
Pd1 N4 C6 C7 177.8(3) . . . . ?
C10 N4 C6 C5 179.6(4) . . . . ?
Pd1 N4 C6 C5 -2.9(5) . . . . ?
N3 C5 C6 N4 2.7(6) . . . . ?
C4 C5 C6 N4 -176.2(4) . . . . ?
N3 C5 C6 C7 -178.0(4) . . . . ?
C4 C5 C6 C7 3.1(7) . . . . ?
N4 C6 C7 C8 -1.1(7) . . . . ?
C5 C6 C7 C8 179.6(4) . . . . ?
C6 C7 C8 C9 0.6(7) . . . . ?
C6 C7 C8 C13 -179.1(4) . . . . ?
C7 C8 C9 C10 0.6(7) . . . . ?
C13 C8 C9 C10 -179.6(5) . . . . ?
C6 N4 C10 C9 1.0(8) . . . . ?
Pd1 N4 C10 C9 -176.2(4) . . . . ?
C8 C9 C10 N4 -1.4(8) . . . . ?
C12 O6 C11 O5 -4.7(7) . . . . ?
C12 O6 C11 C3 174.7(4) . . . . ?
C2 C3 C11 O5 5.6(7) . . . . ?
C4 C3 C11 O5 -175.7(5) . . . . ?
C2 C3 C11 O6 -173.9(4) . . . . ?
C4 C3 C11 O6 4.8(6) . . . . ?
C14 O8 C13 O7 2.5(7) . . . . ?
C14 O8 C13 C8 -177.9(4) . . . . ?
C9 C8 C13 O7 161.3(5) . . . . ?
C7 C8 C13 O7 -18.9(7) . . . . ?
C9 C8 C13 O8 -18.3(6) . . . . ?
C7 C8 C13 O8 161.5(4) . . . . ?
O2A N1A O1A Pd1 -0.9(9) . . . . ?
O4A N2A O3A Pd1 5.9(10) . . . . ?
